data_1504111
loop_
_publ_author_name
'Ilies, Laurean'
'Tsuji, Hayato'
'Nakamura, Eiichi'

_publ_section_title
;
 Synthesis of benzo[b]siloles via KH-promoted cyclization of
 (2-alkynylphenyl)silanes.
;
_journal_issue 17
_journal_name_full 'Organic letters'
_journal_page_first 3966
_journal_page_last 3968
_journal_paper_doi 10.1021/ol9015282
_journal_volume 11
_journal_year 2009
_chemical_formula_moiety 'C22 H20 Si'
_chemical_formula_sum 'C22 H20 Si'
_chemical_formula_weight 312.47
_chemical_melting_point 409.5(5)
_chemical_name_common 2-biphenylBS
_chemical_name_systematic
; 
2-(4-Biphenyl)-1,1-dimethylbenzo[b]silole
;
_space_group_IT_number 2
_symmetry_cell_setting triclinic
_symmetry_space_group_name_Hall '-P 1'
_symmetry_space_group_name_H-M 'P -1'
_atom_sites_solution_hydrogens geom
_atom_sites_solution_primary direct
_atom_sites_solution_secondary difmap
_audit_creation_method SHELXL-97
_cell_angle_alpha 77.76(3)
_cell_angle_beta 68.27(3)
_cell_angle_gamma 70.39(3)
_cell_formula_units_Z 2
_cell_length_a 9.318(5)
_cell_length_b 9.838(7)
_cell_length_c 10.808(7)
_cell_measurement_reflns_used 2654
_cell_measurement_temperature 120(2)
_cell_measurement_theta_max 27.4835
_cell_measurement_theta_min 4.6642
_cell_volume 862.6(10)
_computing_cell_refinement 'CrystalClear (Rigaku Corp., 2000)'
_computing_data_collection 'CrystalClear (Rigaku Corp., 2000)'
_computing_data_reduction 'CrystalClear (Rigaku Corp., 2000)'
_computing_molecular_graphics 'ORTEP III (Burnett & Johnson, 1996)'
_computing_publication_material 'SHELXL-97 and Yadokari-XG (Wakita, 2005)'
_computing_structure_refinement 'SHELXL-97 (Sheldrick, 1997)'
_computing_structure_solution 'SHELXS-97 (Sheldrick, 1990)'
_diffrn_ambient_temperature 120(2)
_diffrn_detector_area_resol_mean 14.5666
_diffrn_measured_fraction_theta_full 0.943
_diffrn_measured_fraction_theta_max 0.943
_diffrn_measurement_device
;
Mercury CCD (2x2 bin mode)
;
_diffrn_measurement_method dtintegrate.ref
_diffrn_radiation_monochromator graphite
_diffrn_radiation_source 'fine-focus sealed tube'
_diffrn_radiation_type MoK\a
_diffrn_radiation_wavelength 0.71070
_diffrn_reflns_av_R_equivalents 0.0180
_diffrn_reflns_av_sigmaI/netI 0.0226
_diffrn_reflns_limit_h_max 11
_diffrn_reflns_limit_h_min -11
_diffrn_reflns_limit_k_max 11
_diffrn_reflns_limit_k_min -11
_diffrn_reflns_limit_l_max 13
_diffrn_reflns_limit_l_min -13
_diffrn_reflns_number 7686
_diffrn_reflns_theta_full 25.50
_diffrn_reflns_theta_max 25.50
_diffrn_reflns_theta_min 4.67
_exptl_absorpt_coefficient_mu 0.133
_exptl_absorpt_correction_T_max 0.9868
_exptl_absorpt_correction_T_min 0.9486
_exptl_absorpt_correction_type multi-scan
_exptl_absorpt_process_details '(Jacobson, 1998)'
_exptl_crystal_colour colorless
_exptl_crystal_density_diffrn 1.203
_exptl_crystal_density_method 'not measured'
_exptl_crystal_description block
_exptl_crystal_F_000 332
_exptl_crystal_size_max 0.40
_exptl_crystal_size_mid 0.30
_exptl_crystal_size_min 0.10
_refine_diff_density_max 0.311
_refine_diff_density_min -0.352
_refine_diff_density_rms 0.048
_refine_ls_extinction_method none
_refine_ls_goodness_of_fit_ref 1.092
_refine_ls_hydrogen_treatment constr
_refine_ls_matrix_type full
_refine_ls_number_parameters 210
_refine_ls_number_reflns 3027
_refine_ls_number_restraints 0
_refine_ls_restrained_S_all 1.092
_refine_ls_R_factor_all 0.0454
_refine_ls_R_factor_gt 0.0407
_refine_ls_shift/su_max 0.000
_refine_ls_shift/su_mean 0.000
_refine_ls_structure_factor_coef Fsqd
_refine_ls_weighting_details 'calc w=1/[\s^2^(Fo^2^)+(0.0428P)^2^+0.6085P] where P=(Fo^2^+2Fc^2^)/3'
_refine_ls_weighting_scheme calc
_refine_ls_wR_factor_gt 0.0983
_refine_ls_wR_factor_ref 0.1029
_reflns_number_gt 2734
_reflns_number_total 3027
_reflns_threshold_expression >2sigma(I)
_cod_data_source_file ol9015282_si_002.cif
_cod_data_source_block li4m
_cod_depositor_comments
;
The following automatic conversions were performed:
'_atom_site_symetry_multiplicity' tag replaced with
'_atom_site_symmetry_multiplicity'.

Automatic conversion script
Id: cif_correct_tags 1440 2010-10-19 06:21:57Z saulius 

The following automatic conversions were performed:

'_chemical_melting_point' value '409-410' was changed to '409.5(5)' -
the average value was taken and precision was
estimated.

'_exptl_absorpt_correction_type' value 'Multi-scan'
changed to 'multi-scan' according to
/home/saulius/struct/CIF-dictionaries/cif_core.dic dictionary named
'cif_core.dic' version 2.4.2 from 2011-04-26.

Automatic conversion script
Id: cif_fix_values 1715 2011-07-08 13:25:40Z adriana 
;
_cod_original_sg_symbol_H-M P-1
_cod_database_code 1504111

loop_
_symmetry_equiv_pos_as_xyz
'x, y, z'
'-x, -y, -z'

loop_
_atom_site_label
_atom_site_type_symbol
_atom_site_fract_x
_atom_site_fract_y
_atom_site_fract_z
_atom_site_U_iso_or_equiv
_atom_site_adp_type
_atom_site_occupancy
_atom_site_symmetry_multiplicity
_atom_site_calc_flag
_atom_site_refinement_flags
Si1 Si 0.46353(5) 0.22219(5) 0.70281(5) 0.02098(15) Uani 1 1 d .
C1 C 0.3897(2) 0.24134(17) 0.88752(16) 0.0200(3) Uani 1 1 d .
C2 C 0.2273(2) 0.28762(17) 0.92892(16) 0.0205(3) Uani 1 1 d .
H1 H 0.1668 0.3061 1.0192 0.025 Uiso 1 1 calc R
C3 C 0.1470(2) 0.30841(17) 0.82876(16) 0.0192(3) Uani 1 1 d .
C4 C -0.0194(2) 0.34910(18) 0.85658(17) 0.0221(4) Uani 1 1 d .
H2 H -0.0897 0.3653 0.9453 0.027 Uiso 1 1 calc R
C5 C -0.0822(2) 0.36582(18) 0.75424(18) 0.0237(4) Uani 1 1 d .
H3 H -0.1955 0.3921 0.7735 0.028 Uiso 1 1 calc R
C6 C 0.0194(2) 0.34442(18) 0.62440(18) 0.0240(4) Uani 1 1 d .
H4 H -0.0245 0.3577 0.5547 0.029 Uiso 1 1 calc R
C7 C 0.1866(2) 0.30317(18) 0.59573(17) 0.0229(4) Uani 1 1 d .
H5 H 0.2557 0.2878 0.5066 0.028 Uiso 1 1 calc R
C8 C 0.2524(2) 0.28454(17) 0.69659(16) 0.0199(3) Uani 1 1 d .
C9 C 0.5716(2) 0.0355(2) 0.6505(2) 0.0324(4) Uani 1 1 d .
H6 H 0.5954 0.0379 0.5540 0.049 Uiso 1 1 calc R
H7 H 0.5037 -0.0290 0.6988 0.049 Uiso 1 1 calc R
H8 H 0.6725 -0.0003 0.6714 0.049 Uiso 1 1 calc R
C10 C 0.5893(2) 0.3467(2) 0.60864(19) 0.0326(4) Uani 1 1 d .
H9 H 0.6156 0.3449 0.5123 0.049 Uiso 1 1 calc R
H10 H 0.6890 0.3153 0.6312 0.049 Uiso 1 1 calc R
H11 H 0.5296 0.4456 0.6329 0.049 Uiso 1 1 calc R
C11 C 0.4885(2) 0.22539(18) 0.97198(16) 0.0198(3) Uani 1 1 d .
C12 C 0.4433(2) 0.32091(19) 1.06835(19) 0.0274(4) Uani 1 1 d .
H12 H 0.3437 0.3948 1.0829 0.033 Uiso 1 1 calc R
C13 C 0.5407(2) 0.30990(19) 1.14265(18) 0.0266(4) Uani 1 1 d .
H13 H 0.5070 0.3769 1.2065 0.032 Uiso 1 1 calc R
C14 C 0.6878(2) 0.20201(18) 1.12551(16) 0.0207(4) Uani 1 1 d .
C15 C 0.7325(2) 0.10510(18) 1.03096(17) 0.0212(4) Uani 1 1 d .
H14 H 0.8306 0.0295 1.0185 0.025 Uiso 1 1 calc R
C16 C 0.6361(2) 0.11736(18) 0.95493(17) 0.0215(4) Uani 1 1 d .
H15 H 0.6707 0.0513 0.8901 0.026 Uiso 1 1 calc R
C17 C 0.79457(19) 0.19252(18) 1.20260(16) 0.0197(3) Uani 1 1 d .
C18 C 0.8125(2) 0.31815(18) 1.22945(16) 0.0208(3) Uani 1 1 d .
H16 H 0.7532 0.4106 1.2001 0.025 Uiso 1 1 calc R
C19 C 0.9154(2) 0.30964(18) 1.29823(16) 0.0221(4) Uani 1 1 d .
H17 H 0.9261 0.3958 1.3156 0.027 Uiso 1 1 calc R
C20 C 1.0027(2) 0.17522(19) 1.34171(17) 0.0245(4) Uani 1 1 d .
H18 H 1.0735 0.1690 1.3885 0.029 Uiso 1 1 calc R
C21 C 0.9855(2) 0.04962(19) 1.31610(18) 0.0257(4) Uani 1 1 d .
H19 H 1.0442 -0.0425 1.3466 0.031 Uiso 1 1 calc R
C22 C 0.8838(2) 0.05757(18) 1.24665(17) 0.0229(4) Uani 1 1 d .
H20 H 0.8745 -0.0290 1.2288 0.027 Uiso 1 1 calc R

loop_
_atom_site_aniso_label
_atom_site_aniso_U_11
_atom_site_aniso_U_22
_atom_site_aniso_U_33
_atom_site_aniso_U_23
_atom_site_aniso_U_13
_atom_site_aniso_U_12
Si1 0.0182(2) 0.0256(3) 0.0194(2) -0.00584(18) -0.00623(18) -0.00423(18)
C1 0.0237(8) 0.0152(8) 0.0214(8) -0.0013(6) -0.0088(7) -0.0045(6)
C2 0.0225(8) 0.0203(8) 0.0182(8) -0.0037(6) -0.0051(7) -0.0059(7)
C3 0.0234(8) 0.0146(8) 0.0208(8) -0.0010(6) -0.0084(7) -0.0060(6)
C4 0.0213(8) 0.0224(8) 0.0231(8) -0.0045(7) -0.0054(7) -0.0073(7)
C5 0.0198(8) 0.0208(8) 0.0335(10) -0.0051(7) -0.0113(7) -0.0051(7)
C6 0.0289(9) 0.0218(8) 0.0280(9) -0.0040(7) -0.0167(7) -0.0061(7)
C7 0.0269(9) 0.0217(8) 0.0212(8) -0.0056(7) -0.0074(7) -0.0065(7)
C8 0.0217(8) 0.0167(8) 0.0218(8) -0.0035(6) -0.0072(7) -0.0052(6)
C9 0.0269(10) 0.0337(10) 0.0358(10) -0.0154(8) -0.0125(8) 0.0023(8)
C10 0.0287(10) 0.0445(12) 0.0264(9) -0.0036(8) -0.0066(8) -0.0153(9)
C11 0.0227(8) 0.0195(8) 0.0187(8) -0.0011(6) -0.0082(7) -0.0066(6)
C12 0.0266(9) 0.0240(9) 0.0313(10) -0.0087(7) -0.0146(8) 0.0027(7)
C13 0.0287(9) 0.0249(9) 0.0287(9) -0.0110(7) -0.0142(7) -0.0002(7)
C14 0.0234(8) 0.0193(8) 0.0206(8) -0.0001(6) -0.0090(7) -0.0064(7)
C15 0.0214(8) 0.0192(8) 0.0230(8) -0.0037(7) -0.0085(7) -0.0032(6)
C16 0.0239(8) 0.0192(8) 0.0224(8) -0.0055(6) -0.0081(7) -0.0048(7)
C17 0.0205(8) 0.0202(8) 0.0182(8) -0.0029(6) -0.0061(6) -0.0050(6)
C18 0.0228(8) 0.0193(8) 0.0197(8) -0.0037(6) -0.0073(6) -0.0035(6)
C19 0.0249(9) 0.0229(9) 0.0204(8) -0.0066(7) -0.0071(7) -0.0067(7)
C20 0.0231(9) 0.0294(9) 0.0240(9) -0.0075(7) -0.0104(7) -0.0050(7)
C21 0.0271(9) 0.0223(9) 0.0274(9) -0.0038(7) -0.0139(7) -0.0003(7)
C22 0.0276(9) 0.0189(8) 0.0242(9) -0.0029(7) -0.0113(7) -0.0053(7)

loop_
_atom_type_symbol
_atom_type_description
_atom_type_scat_dispersion_real
_atom_type_scat_dispersion_imag
_atom_type_scat_source
C C 0.0033 0.0016 'International Tables Vol C Tables 4.2.6.8 and 6.1.1.4'
H H 0.0000 0.0000 'International Tables Vol C Tables 4.2.6.8 and 6.1.1.4'
Si Si 0.0817 0.0704 'International Tables Vol C Tables 4.2.6.8 and 6.1.1.4'

loop_
_geom_angle_atom_site_label_1
_geom_angle_atom_site_label_2
_geom_angle_atom_site_label_3
_geom_angle
C10 Si1 C9 109.83(11)
C10 Si1 C8 115.28(9)
C9 Si1 C8 111.99(9)
C10 Si1 C1 110.23(9)
C9 Si1 C1 116.89(9)
C8 Si1 C1 91.82(8)
C2 C1 C11 124.36(16)
C2 C1 Si1 108.27(13)
C11 C1 Si1 127.05(13)
C1 C2 C3 117.54(15)
C1 C2 H1 121.2
C3 C2 H1 121.2
C4 C3 C8 120.38(15)
C4 C3 C2 124.62(15)
C8 C3 C2 115.00(15)
C5 C4 C3 119.79(16)
C5 C4 H2 120.1
C3 C4 H2 120.1
C6 C5 C4 120.44(16)
C6 C5 H3 119.8
C4 C5 H3 119.8
C5 C6 C7 120.10(16)
C5 C6 H4 120.0
C7 C6 H4 120.0
C8 C7 C6 120.56(16)
C8 C7 H5 119.7
C6 C7 H5 119.7
C7 C8 C3 118.73(16)
C7 C8 Si1 133.92(13)
C3 C8 Si1 107.27(12)
Si1 C9 H6 109.5
Si1 C9 H7 109.5
H6 C9 H7 109.5
Si1 C9 H8 109.5
H6 C9 H8 109.5
H7 C9 H8 109.5
Si1 C10 H9 109.5
Si1 C10 H10 109.5
H9 C10 H10 109.5
Si1 C10 H11 109.5
H9 C10 H11 109.5
H10 C10 H11 109.5
C16 C11 C12 117.14(16)
C16 C11 C1 121.05(15)
C12 C11 C1 121.76(15)
C13 C12 C11 121.49(16)
C13 C12 H12 119.3
C11 C12 H12 119.3
C12 C13 C14 121.26(16)
C12 C13 H13 119.4
C14 C13 H13 119.4
C15 C14 C13 117.54(16)
C15 C14 C17 121.12(15)
C13 C14 C17 121.33(15)
C16 C15 C14 121.24(16)
C16 C15 H14 119.4
C14 C15 H14 119.4
C15 C16 C11 121.31(16)
C15 C16 H15 119.3
C11 C16 H15 119.3
C22 C17 C18 118.29(16)
C22 C17 C14 120.79(15)
C18 C17 C14 120.90(15)
C19 C18 C17 121.05(16)
C19 C18 H16 119.5
C17 C18 H16 119.5
C18 C19 C20 120.05(16)
C18 C19 H17 120.0
C20 C19 H17 120.0
C19 C20 C21 119.46(16)
C19 C20 H18 120.3
C21 C20 H18 120.3
C22 C21 C20 120.69(16)
C22 C21 H19 119.7
C20 C21 H19 119.7
C21 C22 C17 120.45(16)
C21 C22 H20 119.8
C17 C22 H20 119.8

loop_
_geom_bond_atom_site_label_1
_geom_bond_atom_site_label_2
_geom_bond_distance
Si1 C10 1.861(2)
Si1 C9 1.866(2)
Si1 C8 1.876(2)
Si1 C1 1.884(2)
C1 C2 1.350(2)
C1 C11 1.473(2)
C2 C3 1.475(2)
C2 H1 0.9500
C3 C4 1.394(3)
C3 C8 1.417(2)
C4 C5 1.389(3)
C4 H2 0.9500
C5 C6 1.385(3)
C5 H3 0.9500
C6 C7 1.400(3)
C6 H4 0.9500
C7 C8 1.390(2)
C7 H5 0.9500
C9 H6 0.9800
C9 H7 0.9800
C9 H8 0.9800
C10 H9 0.9800
C10 H10 0.9800
C10 H11 0.9800
C11 C16 1.403(2)
C11 C12 1.403(3)
C12 C13 1.384(2)
C12 H12 0.9500
C13 C14 1.399(3)
C13 H13 0.9500
C14 C15 1.399(2)
C14 C17 1.487(2)
C15 C16 1.389(2)
C15 H14 0.9500
C16 H15 0.9500
C17 C22 1.402(2)
C17 C18 1.402(2)
C18 C19 1.388(2)
C18 H16 0.9500
C19 C20 1.389(3)
C19 H17 0.9500
C20 C21 1.392(3)
C20 H18 0.9500
C21 C22 1.386(2)
C21 H19 0.9500
C22 H20 0.9500

loop_
_geom_torsion_atom_site_label_1
_geom_torsion_atom_site_label_2
_geom_torsion_atom_site_label_3
_geom_torsion_atom_site_label_4
_geom_torsion
C10 Si1 C1 C2 118.29(13)
C9 Si1 C1 C2 -115.40(13)
C8 Si1 C1 C2 0.45(12)
C10 Si1 C1 C11 -55.40(16)
C9 Si1 C1 C11 70.91(16)
C8 Si1 C1 C11 -173.23(14)
C11 C1 C2 C3 175.35(14)
Si1 C1 C2 C3 1.45(18)
C1 C2 C3 C4 176.91(16)
C1 C2 C3 C8 -3.4(2)
C8 C3 C4 C5 0.2(2)
C2 C3 C4 C5 179.90(15)
C3 C4 C5 C6 -1.0(3)
C4 C5 C6 C7 1.1(3)
C5 C6 C7 C8 -0.6(3)
C6 C7 C8 C3 -0.1(2)
C6 C7 C8 Si1 176.16(13)
C4 C3 C8 C7 0.3(2)
C2 C3 C8 C7 -179.39(14)
C4 C3 C8 Si1 -176.90(13)
C2 C3 C8 Si1 3.40(17)
C10 Si1 C8 C7 67.8(2)
C9 Si1 C8 C7 -58.7(2)
C1 Si1 C8 C7 -178.79(17)
C10 Si1 C8 C3 -115.60(13)
C9 Si1 C8 C3 117.87(13)
C1 Si1 C8 C3 -2.18(12)
C2 C1 C11 C16 147.87(17)
Si1 C1 C11 C16 -39.4(2)
C2 C1 C11 C12 -35.1(3)
Si1 C1 C11 C12 137.68(16)
C16 C11 C12 C13 0.5(3)
C1 C11 C12 C13 -176.65(17)
C11 C12 C13 C14 -0.6(3)
C12 C13 C14 C15 -0.3(3)
C12 C13 C14 C17 178.31(17)
C13 C14 C15 C16 1.3(3)
C17 C14 C15 C16 -177.34(16)
C14 C15 C16 C11 -1.4(3)
C12 C11 C16 C15 0.4(3)
C1 C11 C16 C15 177.65(15)
C15 C14 C17 C22 -37.6(2)
C13 C14 C17 C22 143.79(18)
C15 C14 C17 C18 140.37(17)
C13 C14 C17 C18 -38.2(2)
C22 C17 C18 C19 -0.2(2)
C14 C17 C18 C19 -178.24(15)
C17 C18 C19 C20 0.0(3)
C18 C19 C20 C21 -0.2(3)
C19 C20 C21 C22 0.7(3)
C20 C21 C22 C17 -0.9(3)
C18 C17 C22 C21 0.7(3)
C14 C17 C22 C21 178.70(16)
